data_7209811
loop_
_publ_author_name
'Li, Li'
'Yue, Jun-Ming'
'Qiao, Yong-Zhen'
'Niu, Yun-Yin'
'Hou, Hong-Wei'

_publ_section_title
;
 The side chain template effect in viologen on the formation of
 polypseudorotaxane architecture: six novel metal coordination polymers
 and their properties
;
_journal_issue 19
_journal_name_full CrystEngComm
_journal_page_first 3835
_journal_paper_doi 10.1039/c3ce40276b
_journal_volume 15
_journal_year 2013
_chemical_formula_sum 'C20 H22 Cu2 N6 S4'
_chemical_formula_weight 601.76
_chemical_name_systematic
;
?
;
_space_group_IT_number 14
_symmetry_cell_setting monoclinic
_symmetry_space_group_name_Hall '-P 2ybc'
_symmetry_space_group_name_H-M 'P 1 21/c 1'
_atom_sites_solution_hydrogens geom
_atom_sites_solution_primary direct
_atom_sites_solution_secondary difmap
_audit_creation_method SHELXL-97
_cell_angle_alpha 90.00
_cell_angle_beta 105.447(4)
_cell_angle_gamma 90.00
_cell_formula_units_Z 2
_cell_length_a 8.4491(4)
_cell_length_b 14.2366(5)
_cell_length_c 10.4911(4)
_cell_measurement_reflns_used 3129
_cell_measurement_temperature 296(2)
_cell_measurement_theta_max 26.3105
_cell_measurement_theta_min 3.1047
_cell_volume 1216.35(9)
_computing_cell_refinement 'Bruker FRAMBO'
_computing_data_collection 'Bruker FRAMBO'
_computing_data_reduction 'Bruker SAINT'
_computing_molecular_graphics 'Bruker SHELXTL'
_computing_publication_material 'Bruker SHELXTL'
_computing_structure_refinement 'SHELXL-97 (Sheldrick, 1997)'
_computing_structure_solution 'SHELXS-97 (Sheldrick, 1990)'
_diffrn_ambient_temperature 296(2)
_diffrn_measured_fraction_theta_full 0.998
_diffrn_measured_fraction_theta_max 0.998
_diffrn_measurement_device_type 'multiwire proportional'
_diffrn_measurement_method 'phi and omega scans'
_diffrn_radiation_monochromator graphite
_diffrn_radiation_source 'fine-focus sealed tube'
_diffrn_radiation_type MoK\a
_diffrn_radiation_wavelength 0.71073
_diffrn_reflns_av_R_equivalents 0.0229
_diffrn_reflns_av_sigmaI/netI 0.0218
_diffrn_reflns_limit_h_max 9
_diffrn_reflns_limit_h_min -10
_diffrn_reflns_limit_k_max 17
_diffrn_reflns_limit_k_min -17
_diffrn_reflns_limit_l_max 12
_diffrn_reflns_limit_l_min -12
_diffrn_reflns_number 7171
_diffrn_reflns_theta_full 25.50
_diffrn_reflns_theta_max 25.50
_diffrn_reflns_theta_min 3.11
_diffrn_standards_decay_% 0
_diffrn_standards_interval_count 0
_diffrn_standards_interval_time 0
_diffrn_standards_number 0
_exptl_absorpt_coefficient_mu 2.113
_exptl_absorpt_correction_T_max 0.7423
_exptl_absorpt_correction_T_min 0.6422
_exptl_absorpt_correction_type multi-scan
_exptl_absorpt_process_details sadabs
_exptl_crystal_colour brown
_exptl_crystal_density_diffrn 1.643
_exptl_crystal_density_method 'not measured'
_exptl_crystal_description block
_exptl_crystal_F_000 612
_exptl_crystal_size_max 0.23
_exptl_crystal_size_mid 0.18
_exptl_crystal_size_min 0.15
_refine_diff_density_max 0.797
_refine_diff_density_min -0.352
_refine_diff_density_rms 0.158
_refine_ls_extinction_method none
_refine_ls_goodness_of_fit_ref 1.075
_refine_ls_hydrogen_treatment constr
_refine_ls_matrix_type full
_refine_ls_number_parameters 146
_refine_ls_number_reflns 2262
_refine_ls_number_restraints 0
_refine_ls_restrained_S_all 1.075
_refine_ls_R_factor_all 0.0786
_refine_ls_R_factor_gt 0.0692
_refine_ls_shift/su_max 0.000
_refine_ls_shift/su_mean 0.000
_refine_ls_structure_factor_coef Fsqd
_refine_ls_weighting_details 'calc w=1/[\s^2^(Fo^2^)+(0.1321P)^2^+0.0160P] where P=(Fo^2^+2Fc^2^)/3'
_refine_ls_weighting_scheme calc
_refine_ls_wR_factor_gt 0.1781
_refine_ls_wR_factor_ref 0.1902
_reflns_number_gt 1819
_reflns_number_total 2262
_reflns_threshold_expression >2sigma(I)
_cod_data_source_file c3ce40276b.txt
_cod_data_source_block a
_cod_depositor_comments
;
The following automatic conversions were performed:

'_symmetry_cell_setting' value 'Monoclinic' changed to 'monoclinic'
according to /home/saulius/struct/CIF-dictionaries/cif_core.dic
dictionary named 'cif_core.dic' version 2.4.2 from 2011-04-26.

Automatic conversion script
Id: cif_fix_values 1891 2012-01-12 08:04:46Z andrius 
;
_cod_original_sg_symbol_H-M P2(1)/c
_cod_database_code 7209811

loop_
_symmetry_equiv_pos_as_xyz
'x, y, z'
'-x, y+1/2, -z+1/2'
'-x, -y, -z'
'x, -y-1/2, z-1/2'

loop_
_atom_site_label
_atom_site_type_symbol
_atom_site_fract_x
_atom_site_fract_y
_atom_site_fract_z
_atom_site_U_iso_or_equiv
_atom_site_adp_type
_atom_site_occupancy
_atom_site_symmetry_multiplicity
_atom_site_calc_flag
_atom_site_refinement_flags
Cu1 Cu 0.64806(7) 0.23007(4) 0.80108(5) 0.0708(3) Uani 1 1 d .
S1 S 0.84613(16) 0.14079(9) 0.72502(12) 0.0753(4) Uani 1 1 d .
S2 S 0.47987(15) 0.12349(9) 0.88442(11) 0.0690(4) Uani 1 1 d .
N1 N 0.7622(6) 0.1999(3) 0.4619(4) 0.0776(11) Uani 1 1 d .
N2 N 0.5438(5) 0.1935(3) 1.1438(4) 0.0680(9) Uani 1 1 d .
N3 N 0.1053(5) 0.3626(3) 0.7862(4) 0.0662(9) Uani 1 1 d .
C1 C 0.7963(6) 0.1761(3) 0.5697(5) 0.0649(10) Uani 1 1 d .
C2 C 0.5178(5) 0.1642(3) 1.0372(5) 0.0596(10) Uani 1 1 d .
C3 C -0.0471(6) 0.3960(3) 0.7423(5) 0.0720(11) Uani 1 1 d .
H3 H -0.1240 0.3833 0.7890 0.086 Uiso 1 1 calc R
C4 C -0.0912(6) 0.4481(3) 0.6309(5) 0.0721(12) Uani 1 1 d .
H4 H -0.1983 0.4703 0.6019 0.087 Uiso 1 1 calc R
C5 C 0.0201(5) 0.4691(3) 0.5590(4) 0.0602(10) Uani 1 1 d .
C6 C 0.1764(6) 0.4315(4) 0.6053(5) 0.0779(13) Uani 1 1 d .
H6 H 0.2545 0.4422 0.5591 0.094 Uiso 1 1 calc R
C7 C 0.2166(6) 0.3788(4) 0.7184(5) 0.0774(13) Uani 1 1 d .
H7 H 0.3219 0.3541 0.7485 0.093 Uiso 1 1 calc R
C8 C 0.1539(7) 0.3112(4) 0.9155(5) 0.0754(12) Uani 1 1 d .
H8A H 0.2458 0.2700 0.9167 0.090 Uiso 1 1 calc R
H8B H 0.0629 0.2726 0.9245 0.090 Uiso 1 1 calc R
C9 C 0.2016(9) 0.3783(6) 1.0306(6) 0.107(2) Uani 1 1 d .
H9A H 0.1084 0.4189 1.0269 0.128 Uiso 1 1 calc R
H9B H 0.2200 0.3418 1.1113 0.128 Uiso 1 1 calc R
C10 C 0.3427(10) 0.4368(6) 1.0413(8) 0.127(3) Uani 1 1 d .
H10A H 0.4383 0.3981 1.0512 0.191 Uiso 1 1 calc R
H10B H 0.3574 0.4771 1.1169 0.191 Uiso 1 1 calc R
H10C H 0.3270 0.4743 0.9629 0.191 Uiso 1 1 calc R

loop_
_atom_site_aniso_label
_atom_site_aniso_U_11
_atom_site_aniso_U_22
_atom_site_aniso_U_33
_atom_site_aniso_U_23
_atom_site_aniso_U_13
_atom_site_aniso_U_12
Cu1 0.0807(5) 0.0830(5) 0.0501(4) -0.0007(2) 0.0198(3) -0.0030(3)
S1 0.0886(9) 0.0826(8) 0.0565(7) 0.0120(5) 0.0224(6) 0.0219(6)
S2 0.0733(7) 0.0799(8) 0.0559(7) -0.0087(5) 0.0208(5) -0.0145(5)
N1 0.093(3) 0.090(3) 0.055(2) 0.014(2) 0.028(2) 0.029(2)
N2 0.073(2) 0.080(2) 0.055(2) -0.0070(18) 0.0236(17) -0.0152(19)
N3 0.070(2) 0.066(2) 0.063(2) 0.0014(16) 0.0186(16) 0.0022(17)
C1 0.063(2) 0.069(2) 0.066(3) -0.001(2) 0.024(2) 0.011(2)
C2 0.054(2) 0.061(2) 0.067(3) 0.006(2) 0.0212(18) -0.0054(17)
C3 0.062(2) 0.082(3) 0.073(3) 0.009(2) 0.018(2) -0.009(2)
C4 0.054(2) 0.080(3) 0.078(3) 0.012(2) 0.010(2) -0.009(2)
C5 0.067(2) 0.056(2) 0.057(2) -0.0103(17) 0.0156(18) -0.0025(18)
C6 0.083(3) 0.085(3) 0.077(3) 0.012(2) 0.040(3) 0.024(3)
C7 0.078(3) 0.086(3) 0.074(3) 0.011(2) 0.030(2) 0.027(2)
C8 0.083(3) 0.074(3) 0.070(3) 0.017(2) 0.023(2) 0.008(2)
C9 0.102(4) 0.136(5) 0.074(4) 0.023(4) 0.010(3) -0.012(4)
C10 0.136(6) 0.129(6) 0.097(5) 0.037(4) -0.004(4) -0.010(5)

loop_
_atom_type_symbol
_atom_type_description
_atom_type_scat_dispersion_real
_atom_type_scat_dispersion_imag
_atom_type_scat_source
C C 0.0033 0.0016 'International Tables Vol C Tables 4.2.6.8 and 6.1.1.4'
H H 0.0000 0.0000 'International Tables Vol C Tables 4.2.6.8 and 6.1.1.4'
N N 0.0061 0.0033 'International Tables Vol C Tables 4.2.6.8 and 6.1.1.4'
S S 0.1246 0.1234 'International Tables Vol C Tables 4.2.6.8 and 6.1.1.4'
Cu Cu 0.3201 1.2651 'International Tables Vol C Tables 4.2.6.8 and 6.1.1.4'

loop_
_geom_angle_atom_site_label_1
_geom_angle_atom_site_label_2
_geom_angle_atom_site_label_3
_geom_angle
_geom_angle_site_symmetry_1
_geom_angle_site_symmetry_3
N1 Cu1 N2 116.3(2) 4_566 4_565
N1 Cu1 S2 102.12(12) 4_566 .
N2 Cu1 S2 118.50(13) 4_565 .
N1 Cu1 S1 109.03(14) 4_566 .
N2 Cu1 S1 102.07(10) 4_565 .
S2 Cu1 S1 108.63(5) . .
C1 S1 Cu1 98.62(15) . .
C2 S2 Cu1 98.71(14) . .
C1 N1 Cu1 158.8(3) . 4_565
C2 N2 Cu1 158.7(3) . 4_566
C3 N3 C7 120.3(4) . .
C3 N3 C8 119.5(4) . .
C7 N3 C8 120.1(4) . .
N1 C1 S1 179.5(4) . .
N2 C2 S2 179.4(4) . .
N3 C3 C4 120.9(4) . .
N3 C3 H3 119.6 . .
C4 C3 H3 119.6 . .
C3 C4 C5 121.3(4) . .
C3 C4 H4 119.4 . .
C5 C4 H4 119.4 . .
C6 C5 C4 116.5(4) . .
C6 C5 C5 120.5(5) . 3_566
C4 C5 C5 123.0(5) . 3_566
C7 C6 C5 120.6(4) . .
C7 C6 H6 119.7 . .
C5 C6 H6 119.7 . .
N3 C7 C6 120.4(4) . .
N3 C7 H7 119.8 . .
C6 C7 H7 119.8 . .
N3 C8 C9 111.4(4) . .
N3 C8 H8A 109.3 . .
C9 C8 H8A 109.3 . .
N3 C8 H8B 109.3 . .
C9 C8 H8B 109.3 . .
H8A C8 H8B 108.0 . .
C10 C9 C8 118.0(6) . .
C10 C9 H9A 107.8 . .
C8 C9 H9A 107.8 . .
C10 C9 H9B 107.8 . .
C8 C9 H9B 107.8 . .
H9A C9 H9B 107.1 . .
C9 C10 H10A 109.5 . .
C9 C10 H10B 109.5 . .
H10A C10 H10B 109.5 . .
C9 C10 H10C 109.5 . .
H10A C10 H10C 109.5 . .
H10B C10 H10C 109.5 . .

loop_
_geom_bond_atom_site_label_1
_geom_bond_atom_site_label_2
_geom_bond_distance
_geom_bond_site_symmetry_2
Cu1 N1 1.976(4) 4_566
Cu1 N2 1.977(4) 4_565
Cu1 S2 2.3975(12) .
Cu1 S1 2.4009(13) .
S1 C1 1.649(5) .
S2 C2 1.654(5) .
N1 C1 1.142(6) .
N1 Cu1 1.976(4) 4_565
N2 C2 1.158(6) .
N2 Cu1 1.977(4) 4_566
N3 C3 1.335(6) .
N3 C7 1.341(6) .
N3 C8 1.500(6) .
C3 C4 1.349(7) .
C3 H3 0.9300 .
C4 C5 1.387(6) .
C4 H4 0.9300 .
C5 C6 1.387(7) .
C5 C5 1.482(9) 3_566
C6 C7 1.368(7) .
C6 H6 0.9300 .
C7 H7 0.9300 .
C8 C9 1.507(9) .
C8 H8A 0.9700 .
C8 H8B 0.9700 .
C9 C10 1.435(10) .
C9 H9A 0.9700 .
C9 H9B 0.9700 .
C10 H10A 0.9600 .
C10 H10B 0.9600 .
C10 H10C 0.9600 .

loop_
_geom_torsion_atom_site_label_1
_geom_torsion_atom_site_label_2
_geom_torsion_atom_site_label_3
_geom_torsion_atom_site_label_4
_geom_torsion
_geom_torsion_site_symmetry_1
_geom_torsion_site_symmetry_4
N1 Cu1 S1 C1 -128.3(2) 4_566 .
N2 Cu1 S1 C1 -4.8(2) 4_565 .
S2 Cu1 S1 C1 121.17(18) . .
N1 Cu1 S2 C2 6.2(2) 4_566 .
N2 Cu1 S2 C2 -122.9(2) 4_565 .
S1 Cu1 S2 C2 121.34(16) . .
Cu1 N1 C1 S1 160(100) 4_565 .
Cu1 S1 C1 N1 -156(100) . .
Cu1 N2 C2 S2 -65(35) 4_566 .
Cu1 S2 C2 N2 56(35) . .
C7 N3 C3 C4 -1.3(7) . .
C8 N3 C3 C4 175.4(5) . .
N3 C3 C4 C5 -0.4(8) . .
C3 C4 C5 C6 1.9(7) . .
C3 C4 C5 C5 -176.1(5) . 3_566
C4 C5 C6 C7 -1.8(7) . .
C5 C5 C6 C7 176.3(5) 3_566 .
C3 N3 C7 C6 1.5(8) . .
C8 N3 C7 C6 -175.2(5) . .
C5 C6 C7 N3 0.1(8) . .
C3 N3 C8 C9 -82.7(6) . .
C7 N3 C8 C9 94.0(6) . .
N3 C8 C9 C10 -63.8(7) . .
